data_7126876
loop_
_publ_author_name
'Zhang, Ling'
'Shi, Qiu'
'Cao, Tongxiang'
'Zhu, Shifa'

_publ_section_title
;
 Catalytic regio- and stereoselective intermolecular [5+2] cycloaddition
 via conjugative activation of oxidopyrylium.
;
_journal_issue 66
_journal_name_full 'Chemical communications (Cambridge, England)'
_journal_page_first 9533
_journal_page_last 9536
_journal_paper_doi 10.1039/d0cc04309e
_journal_volume 56
_journal_year 2020
_chemical_absolute_configuration unk
_chemical_formula_moiety 'C23 H19 N O3'
_chemical_formula_sum 'C23 H19 N O3'
_chemical_formula_weight 357.39
_space_group_crystal_system monoclinic
_space_group_IT_number 4
_space_group_name_Hall 'P 2yb'
_space_group_name_H-M_alt 'P 1 21 1'
_atom_sites_solution_hydrogens geom
_atom_sites_solution_primary dual
_audit_creation_date 2019-07-12
_audit_creation_method
;
Olex2 1.2
(compiled 2018.05.29 svn.r3508 for OlexSys, GUI svn.r5506)
;
_audit_update_record
;
2020-02-18 deposited with the CCDC.	2020-07-10 downloaded from the CCDC.
;
_cell_angle_alpha 90
_cell_angle_beta 96.123(9)
_cell_angle_gamma 90
_cell_formula_units_Z 4
_cell_length_a 4.9097(6)
_cell_length_b 20.9012(19)
_cell_length_c 16.8201(14)
_cell_measurement_reflns_used 2330
_cell_measurement_temperature 99.99(10)
_cell_measurement_theta_max 73.0920
_cell_measurement_theta_min 2.6060
_cell_volume 1716.2(3)
_computing_cell_refinement 'CrysAlisPro 1.171.38.43f (Rigaku OD, 2015)'
_computing_data_collection 'CrysAlisPro 1.171.38.43f (Rigaku OD, 2015)'
_computing_data_reduction 'CrysAlisPro 1.171.38.43f (Rigaku OD, 2015)'
_computing_molecular_graphics 'Olex2 (Dolomanov et al., 2009)'
_computing_publication_material 'Olex2 (Dolomanov et al., 2009)'
_computing_structure_refinement 'ShelXL (Sheldrick, 2015)'
_computing_structure_solution 'ShelXT (Sheldrick, 2015)'
_diffrn_ambient_environment N~2~
_diffrn_ambient_temperature 99.99(10)
_diffrn_detector 'CCD plate'
_diffrn_detector_area_resol_mean 5.2684
_diffrn_detector_type AtlasS2
_diffrn_measured_fraction_theta_full 0.992
_diffrn_measured_fraction_theta_max 0.949
_diffrn_measurement_details
;
List of Runs (angles in degrees, time in seconds):

  # Type    Start    End  Width  t~exp~   \w     \q     \k     \f   Frames
#--------------------------------------------------------------------------
  1  \w    -56.00  26.00   1.00    1.00    --  -40.73  38.00 -90.00   82
  2  \w      2.00  46.00   1.00    1.00    --   40.73 -99.00  90.00   44
  3  \w     34.00 135.00   1.00    1.00    --  106.95 -30.00  30.00  101
  4  \w     59.00  97.00   1.00    1.00    --   40.73-125.00-120.00   38
  5  \w     26.00 105.00   1.00    1.00    --  106.95 -95.00-150.00   79
  6  \w    110.00 137.00   1.00    1.00    --  106.95  45.00-180.00   27
  7  \w     95.00 122.00   1.00    1.00    --  106.95 125.00 -90.00   27
  8  \w     98.00 178.00   1.00    1.00    --  106.95 123.00  54.00   80
  9  \w     61.00 125.00   1.00    1.00    --  106.95 -45.00 150.00   64
 10  \w     41.00  97.00   1.00    1.00    --  106.95 -95.00  60.00   56
 11  \w   -111.00 -60.00   1.00    1.00    --  -40.73 -57.00 -60.00   51
;
_diffrn_measurement_device 'four-circle diffractometer'
_diffrn_measurement_device_type 'SuperNova, Dual, Cu at zero, AtlasS2'
_diffrn_measurement_method '\w scans'
_diffrn_orient_matrix_type 'CrysAlisPro convention (1999,Acta A55,543-557)'
_diffrn_orient_matrix_UB_11 -0.0064178000
_diffrn_orient_matrix_UB_12 0.0710222000
_diffrn_orient_matrix_UB_13 0.0241484000
_diffrn_orient_matrix_UB_21 -0.0894730000
_diffrn_orient_matrix_UB_22 0.0185592000
_diffrn_orient_matrix_UB_23 -0.0875877000
_diffrn_orient_matrix_UB_31 -0.3026063000
_diffrn_orient_matrix_UB_32 -0.0069786000
_diffrn_orient_matrix_UB_33 0.0149212000
_diffrn_radiation_monochromator mirror
_diffrn_radiation_probe x-ray
_diffrn_radiation_type CuK\a
_diffrn_radiation_wavelength 1.54184
_diffrn_reflns_av_R_equivalents 0.0440
_diffrn_reflns_av_unetI/netI 0.0590
_diffrn_reflns_Laue_measured_fraction_full 0.992
_diffrn_reflns_Laue_measured_fraction_max 0.949
_diffrn_reflns_limit_h_max 3
_diffrn_reflns_limit_h_min -5
_diffrn_reflns_limit_k_max 25
_diffrn_reflns_limit_k_min -25
_diffrn_reflns_limit_l_max 20
_diffrn_reflns_limit_l_min -19
_diffrn_reflns_number 6214
_diffrn_reflns_point_group_measured_fraction_full 0.705
_diffrn_reflns_point_group_measured_fraction_max 0.671
_diffrn_reflns_theta_full 67.684
_diffrn_reflns_theta_max 73.741
_diffrn_reflns_theta_min 2.642
_diffrn_source 'micro-focus sealed X-ray tube'
_diffrn_source_type 'SuperNova (Cu) X-ray Source'
_exptl_absorpt_coefficient_mu 0.738
_exptl_absorpt_correction_T_max 1.00000
_exptl_absorpt_correction_T_min 0.33640
_exptl_absorpt_correction_type multi-scan
_exptl_absorpt_process_details
;
CrysAlisPro 1.171.38.43f (Rigaku Oxford Diffraction, 2015)
Empirical absorption correction using spherical harmonics,
 implemented in SCALE3 ABSPACK scaling algorithm.
;
_exptl_crystal_colour yellow
_exptl_crystal_colour_primary yellow
_exptl_crystal_density_diffrn 1.383
_exptl_crystal_description block
_exptl_crystal_F_000 752
_exptl_crystal_size_max 0.12
_exptl_crystal_size_mid 0.11
_exptl_crystal_size_min 0.09
_refine_diff_density_max 0.284
_refine_diff_density_min -0.314
_refine_diff_density_rms 0.066
_refine_ls_abs_structure_details
;
 Flack x determined using 947 quotients [(I+)-(I-)]/[(I+)+(I-)]
 (Parsons, Flack and Wagner, Acta Cryst. B69 (2013) 249-259).
;
_refine_ls_abs_structure_Flack -0.2(3)
_refine_ls_extinction_method none
_refine_ls_goodness_of_fit_ref 1.076
_refine_ls_hydrogen_treatment constr
_refine_ls_matrix_type full
_refine_ls_number_parameters 491
_refine_ls_number_reflns 4638
_refine_ls_number_restraints 1
_refine_ls_restrained_S_all 1.076
_refine_ls_R_factor_all 0.0641
_refine_ls_R_factor_gt 0.0576
_refine_ls_shift/su_max 0.000
_refine_ls_shift/su_mean 0.000
_refine_ls_structure_factor_coef Fsqd
_refine_ls_weighting_details 'w=1/[\s^2^(Fo^2^)+(0.0795P)^2^+0.7782P] where P=(Fo^2^+2Fc^2^)/3'
_refine_ls_weighting_scheme calc
_refine_ls_wR_factor_gt 0.1515
_refine_ls_wR_factor_ref 0.1584
_reflns_Friedel_coverage 0.373
_reflns_Friedel_fraction_full 0.401
_reflns_Friedel_fraction_max 0.375
_reflns_number_gt 4143
_reflns_number_total 4638
_reflns_threshold_expression 'I > 2\s(I)'
_cod_data_source_file d0cc04309e2.cif
_cod_data_source_block yinduo
_cod_depositor_comments 'Adding full bibliography for 7126875--7126877.cif.'
_cod_database_code 7126876
_shelx_shelxl_version_number 2018/3
_shelx_space_group_comment
;
The symmetry employed for this shelxl refinement is uniquely defined
by the following loop, which should always be used as a source of
symmetry information in preference to the above space-group names.
They are only intended as comments.
;
_reflns_odcompleteness_completeness 99.30
_reflns_odcompleteness_iscentric 1
_reflns_odcompleteness_theta 66.97
_olex2_refinement_description
;
1. Fixed Uiso
 At 1.2 times of:
  All C(H) groups
 At 1.5 times of:
  All C(H,H,H) groups
2.a Ternary CH refined with riding coordinates:
 C15B(H15B), C13(H13), C14(H14), C13B(H13B), C14B(H14B), C15(H15)
2.b Aromatic/amide H refined with riding coordinates:
 C8(H8), C8B(H8B), C2(H2), C21(H21), C21B(H21B), C4(H4), C6(H6), C3(H3),
 C18(H18), C6B(H6B), C2B(H2B), C4B(H4B), C19(H19), C20(H20), C20B(H20B),
 C18B(H18B), C3B(H3B), C5(H5), C19B(H19B), C5B(H5B)
2.c Idealised Me refined as rotating group:
 C23(H23A,H23B,H23C), C22(H22A,H22B,H22C), C23B(H23D,H23E,H23F), C22B(H22D,
 H22E,H22F)
;
_olex2_submission_special_instructions 'No special instructions were received'
_oxdiff_exptl_absorpt_empirical_details
;
Empirical correction (ABSPACK) includes:
- Absorption correction using spherical harmonics
- Frame scaling
;
_oxdiff_exptl_absorpt_empirical_full_max 2.406
_oxdiff_exptl_absorpt_empirical_full_min 0.560

loop_
_space_group_symop_operation_xyz
'x, y, z'
'-x, y+1/2, -z'

loop_
_atom_site_label
_atom_site_type_symbol
_atom_site_fract_x
_atom_site_fract_y
_atom_site_fract_z
_atom_site_U_iso_or_equiv
_atom_site_adp_type
_atom_site_occupancy
_atom_site_site_symmetry_order
_atom_site_calc_flag
_atom_site_refinement_flags_posn
_atom_site_refinement_flags_adp
_atom_site_refinement_flags_occupancy
_atom_site_disorder_assembly
_atom_site_disorder_group
O1 O -0.5862(7) -0.35865(17) -0.57741(18) 0.0261(7) Uani 1 1 d . . . . .
O1B O -0.6493(7) -0.74291(17) -0.94394(19) 0.0265(7) Uani 1 1 d . . . . .
O2 O -0.7652(7) -0.37033(18) -0.74903(19) 0.0300(8) Uani 1 1 d . . . . .
O3 O -1.2542(6) -0.26827(17) -0.67700(18) 0.0234(7) Uani 1 1 d . . . . .
O3B O 0.0246(7) -0.65615(17) -0.84181(18) 0.0264(7) Uani 1 1 d . . . . .
O2B O -0.5285(7) -0.60843(19) -0.97775(19) 0.0326(8) Uani 1 1 d . . . . .
N1B N -0.1980(9) -0.5449(2) -0.7335(3) 0.0294(9) Uani 1 1 d . . . . .
N1 N -1.0389(9) -0.1706(2) -0.8034(2) 0.0279(9) Uani 1 1 d . . . . .
C8 C -0.7297(10) -0.2812(2) -0.4993(3) 0.0239(10) Uani 1 1 d . . . . .
H8 H -0.746163 -0.255175 -0.455258 0.029 Uiso 1 1 calc R . . . .
C7B C -0.6424(10) -0.7989(3) -0.9020(3) 0.0251(10) Uani 1 1 d . . . . .
C8B C -0.4439(10) -0.7975(3) -0.8382(3) 0.0259(10) Uani 1 1 d . . . . .
H8B H -0.402010 -0.829510 -0.800453 0.031 Uiso 1 1 calc R . . . .
C7 C -0.5549(10) -0.3316(2) -0.5035(3) 0.0243(10) Uani 1 1 d . . . . .
C10 C -0.7843(10) -0.3240(2) -0.6212(3) 0.0238(10) Uani 1 1 d . . . . .
C16 C -1.1700(10) -0.1279(2) -0.6890(3) 0.0259(10) Uani 1 1 d . . . . .
C9 C -0.8812(10) -0.2766(2) -0.5758(3) 0.0238(10) Uani 1 1 d . . . . .
C1 C -0.3509(10) -0.3609(3) -0.4448(3) 0.0258(10) Uani 1 1 d . . . . .
C2 C -0.1772(10) -0.4087(3) -0.4686(3) 0.0277(11) Uani 1 1 d . . . . .
H2 H -0.193304 -0.422245 -0.521556 0.033 Uiso 1 1 calc R . . . .
C9B C -0.3161(11) -0.7368(2) -0.8418(3) 0.0250(10) Uani 1 1 d . . . . .
C17 C -1.2047(10) -0.1257(2) -0.7729(3) 0.0259(10) Uani 1 1 d . . . . .
C21 C -1.3180(11) -0.0876(3) -0.6447(3) 0.0280(11) Uani 1 1 d . . . . .
H21 H -1.291562 -0.088421 -0.589169 0.034 Uiso 1 1 calc R . . . .
C10B C -0.4483(11) -0.7053(2) -0.9049(3) 0.0264(10) Uani 1 1 d . . . . .
C21B C 0.1915(11) -0.6603(3) -0.6131(3) 0.0285(11) Uani 1 1 d . . . . .
H21B H 0.191802 -0.704649 -0.607942 0.034 Uiso 1 1 calc R . . . .
C4 C 0.0424(10) -0.4165(3) -0.3341(3) 0.0306(11) Uani 1 1 d . . . . .
H4 H 0.172336 -0.435179 -0.296964 0.037 Uiso 1 1 calc R . . . .
C6 C -0.3254(10) -0.3411(3) -0.3655(3) 0.0286(11) Uani 1 1 d . . . . .
H6 H -0.439490 -0.309276 -0.349216 0.034 Uiso 1 1 calc R . . . .
C15B C -0.2103(10) -0.6586(3) -0.7288(3) 0.0251(10) Uani 1 1 d . . . . .
H15B H -0.357577 -0.679548 -0.703501 0.030 Uiso 1 1 calc R . . . .
C13 C -1.0963(10) -0.2328(2) -0.6156(3) 0.0242(10) Uani 1 1 d . . . . .
H13 H -1.212491 -0.215300 -0.576940 0.029 Uiso 1 1 calc R . . . .
C23 C -1.2324(10) -0.3005(3) -0.8132(3) 0.0261(10) Uani 1 1 d . . . . .
H23A H -1.343681 -0.336398 -0.801779 0.039 Uiso 1 1 calc GR . . . .
H23B H -1.111021 -0.312761 -0.851670 0.039 Uiso 1 1 calc GR . . . .
H23C H -1.347911 -0.266134 -0.834495 0.039 Uiso 1 1 calc GR . . . .
C17B C 0.0016(11) -0.5641(3) -0.6756(3) 0.0283(11) Uani 1 1 d . . . . .
C3 C 0.0197(11) -0.4360(3) -0.4131(3) 0.0311(11) Uani 1 1 d . . . . .
H3 H 0.136146 -0.467454 -0.429140 0.037 Uiso 1 1 calc R . . . .
C12 C -1.0665(10) -0.2787(2) -0.7372(3) 0.0238(10) Uani 1 1 d . . . . .
C18 C -1.3874(11) -0.0827(3) -0.8133(3) 0.0318(12) Uani 1 1 d . . . . .
H18 H -1.406524 -0.080002 -0.868784 0.038 Uiso 1 1 calc R . . . .
C6B C -0.8310(11) -0.9087(3) -0.8999(3) 0.0320(12) Uani 1 1 d . . . . .
H6B H -0.691249 -0.918916 -0.860185 0.038 Uiso 1 1 calc R . . . .
C11 C -0.8601(10) -0.3309(2) -0.7057(3) 0.0244(10) Uani 1 1 d . . . . .
C2B C -1.0527(10) -0.8329(3) -0.9919(3) 0.0275(11) Uani 1 1 d . . . . .
H2B H -1.065168 -0.791902 -1.013489 0.033 Uiso 1 1 calc R . . . .
C1B C -0.8452(10) -0.8474(2) -0.9320(3) 0.0246(10) Uani 1 1 d . . . . .
C16B C 0.0058(10) -0.6308(3) -0.6685(3) 0.0255(10) Uani 1 1 d . . . . .
C12B C -0.1886(11) -0.6095(3) -0.8610(3) 0.0273(10) Uani 1 1 d . . . . .
C4B C -1.2279(11) -0.9401(3) -0.9860(3) 0.0317(11) Uani 1 1 d . . . . .
H4B H -1.357331 -0.970807 -1.003632 0.038 Uiso 1 1 calc R . . . .
C19 C -1.5394(11) -0.0440(3) -0.7675(3) 0.0328(12) Uani 1 1 d . . . . .
H19 H -1.667042 -0.015981 -0.793241 0.039 Uiso 1 1 calc R . . . .
C20 C -1.5070(11) -0.0458(2) -0.6842(3) 0.0322(12) Uani 1 1 d . . . . .
H20 H -1.611321 -0.019189 -0.655095 0.039 Uiso 1 1 calc R . . . .
C22 C -0.9716(12) -0.1709(3) -0.8849(3) 0.0328(12) Uani 1 1 d . . . . .
H22A H -1.114364 -0.192064 -0.918495 0.049 Uiso 1 1 calc GR . . . .
H22B H -0.801677 -0.193088 -0.887562 0.049 Uiso 1 1 calc GR . . . .
H22C H -0.954114 -0.127627 -0.902914 0.049 Uiso 1 1 calc GR . . . .
C14 C -0.9680(10) -0.1795(2) -0.6616(3) 0.0238(10) Uani 1 1 d . . . . .
H14 H -0.800164 -0.162413 -0.632453 0.029 Uiso 1 1 calc R . . . .
C13B C -0.0917(10) -0.7020(2) -0.7909(3) 0.0249(10) Uani 1 1 d . . . . .
H13B H 0.046878 -0.731533 -0.765805 0.030 Uiso 1 1 calc R . . . .
C23B C -0.0602(12) -0.5508(3) -0.8948(3) 0.0330(12) Uani 1 1 d . . . . .
H23D H 0.071817 -0.532657 -0.854815 0.050 Uiso 1 1 calc GR . . . .
H23E H -0.200174 -0.519742 -0.910163 0.050 Uiso 1 1 calc GR . . . .
H23F H 0.028973 -0.562697 -0.940640 0.050 Uiso 1 1 calc GR . . . .
C20B C 0.3793(11) -0.6233(3) -0.5649(3) 0.0324(12) Uani 1 1 d . . . . .
H20B H 0.507691 -0.642793 -0.528031 0.039 Uiso 1 1 calc R . . . .
C11B C -0.4052(10) -0.6388(3) -0.9235(3) 0.0267(11) Uani 1 1 d . . . . .
C18B C 0.1844(11) -0.5260(3) -0.6266(3) 0.0318(12) Uani 1 1 d . . . . .
H18B H 0.179355 -0.481582 -0.630489 0.038 Uiso 1 1 calc R . . . .
C14B C -0.3131(11) -0.5989(2) -0.7791(3) 0.0261(10) Uani 1 1 d . . . . .
H14B H -0.513567 -0.596909 -0.786732 0.031 Uiso 1 1 calc R . . . .
C15 C -0.9143(10) -0.2128(2) -0.7417(3) 0.0238(10) Uani 1 1 d . . . . .
H15 H -0.718102 -0.218568 -0.745615 0.029 Uiso 1 1 calc R . . . .
C3B C -1.2414(11) -0.8791(3) -1.0197(3) 0.0325(12) Uani 1 1 d . . . . .
H3B H -1.377050 -0.869474 -1.060805 0.039 Uiso 1 1 calc R . . . .
C22B C -0.2901(12) -0.4796(3) -0.7458(3) 0.0351(12) Uani 1 1 d . . . . .
H22D H -0.308168 -0.460020 -0.694957 0.053 Uiso 1 1 calc GR . . . .
H22E H -0.464290 -0.479252 -0.777680 0.053 Uiso 1 1 calc GR . . . .
H22F H -0.159102 -0.456200 -0.772732 0.053 Uiso 1 1 calc GR . . . .
C5 C -0.1295(11) -0.3690(3) -0.3104(3) 0.0305(11) Uani 1 1 d . . . . .
H5 H -0.113329 -0.355678 -0.257354 0.037 Uiso 1 1 calc R . . . .
C19B C 0.3734(11) -0.5565(3) -0.5722(3) 0.0321(12) Uani 1 1 d . . . . .
H19B H 0.499129 -0.532149 -0.539923 0.039 Uiso 1 1 calc R . . . .
C5B C -1.0216(12) -0.9547(3) -0.9262(3) 0.0362(12) Uani 1 1 d . . . . .
H5B H -1.011212 -0.995462 -0.903761 0.043 Uiso 1 1 calc R . . . .

loop_
_atom_site_aniso_label
_atom_site_aniso_U_11
_atom_site_aniso_U_22
_atom_site_aniso_U_33
_atom_site_aniso_U_23
_atom_site_aniso_U_13
_atom_site_aniso_U_12
O1 0.0283(18) 0.0225(18) 0.0266(16) 0.0037(15) -0.0016(13) 0.0012(15)
O1B 0.0339(19) 0.0206(17) 0.0231(15) 0.0028(14) -0.0051(14) -0.0005(15)
O2 0.035(2) 0.0228(18) 0.0318(17) -0.0016(16) 0.0010(15) -0.0001(16)
O3 0.0248(17) 0.0220(17) 0.0230(15) 0.0016(14) 0.0010(13) -0.0025(15)
O3B 0.0280(18) 0.0228(18) 0.0283(16) 0.0036(15) 0.0024(13) -0.0007(15)
O2B 0.040(2) 0.029(2) 0.0268(16) 0.0046(16) -0.0030(15) -0.0002(17)
N1B 0.033(2) 0.020(2) 0.034(2) -0.0046(18) -0.0040(18) 0.0010(19)
N1 0.039(2) 0.024(2) 0.0203(18) 0.0030(17) -0.0008(16) 0.0035(19)
C8 0.026(2) 0.023(2) 0.022(2) 0.0040(19) -0.0022(18) 0.001(2)
C7B 0.027(2) 0.022(2) 0.025(2) 0.0030(19) -0.0021(18) 0.004(2)
C8B 0.032(3) 0.022(2) 0.023(2) 0.001(2) 0.0001(19) -0.001(2)
C7 0.024(2) 0.023(2) 0.026(2) 0.0033(19) -0.0014(18) -0.004(2)
C10 0.023(2) 0.019(2) 0.029(2) 0.003(2) -0.0005(18) 0.001(2)
C16 0.026(2) 0.021(2) 0.030(2) -0.001(2) -0.0008(19) -0.004(2)
C9 0.025(2) 0.020(2) 0.026(2) 0.004(2) 0.0006(18) -0.003(2)
C1 0.022(2) 0.023(2) 0.032(2) 0.008(2) 0.0005(19) -0.003(2)
C2 0.021(2) 0.025(3) 0.036(3) 0.004(2) 0.000(2) 0.001(2)
C9B 0.032(3) 0.021(2) 0.022(2) -0.005(2) 0.0018(18) 0.004(2)
C17 0.027(3) 0.018(2) 0.031(2) 0.001(2) -0.0024(19) -0.007(2)
C21 0.033(3) 0.023(3) 0.028(2) 0.003(2) 0.001(2) -0.002(2)
C10B 0.033(3) 0.020(2) 0.025(2) 0.001(2) -0.0024(19) -0.001(2)
C21B 0.037(3) 0.024(3) 0.024(2) -0.001(2) 0.005(2) 0.001(2)
C4 0.024(3) 0.030(3) 0.035(3) 0.010(2) -0.006(2) -0.001(2)
C6 0.026(3) 0.026(3) 0.033(2) 0.005(2) 0.001(2) 0.002(2)
C15B 0.026(2) 0.025(2) 0.024(2) 0.003(2) 0.0009(18) 0.001(2)
C13 0.027(2) 0.021(2) 0.025(2) 0.000(2) 0.0008(18) -0.003(2)
C23 0.027(2) 0.027(3) 0.023(2) -0.002(2) -0.0025(18) -0.004(2)
C17B 0.033(3) 0.026(3) 0.026(2) -0.003(2) 0.004(2) 0.000(2)
C3 0.029(3) 0.025(3) 0.038(3) 0.008(2) 0.001(2) 0.004(2)
C12 0.025(2) 0.023(2) 0.022(2) 0.003(2) 0.0003(18) 0.000(2)
C18 0.036(3) 0.024(3) 0.033(3) 0.007(2) -0.004(2) -0.004(2)
C6B 0.038(3) 0.026(3) 0.029(2) 0.000(2) -0.008(2) 0.001(2)
C11 0.026(2) 0.021(2) 0.026(2) 0.002(2) 0.0040(19) -0.002(2)
C2B 0.029(3) 0.027(3) 0.026(2) 0.000(2) 0.0015(19) 0.004(2)
C1B 0.028(3) 0.022(3) 0.022(2) -0.0010(19) 0.0009(18) -0.001(2)
C16B 0.026(2) 0.027(3) 0.024(2) -0.001(2) 0.0047(18) -0.003(2)
C12B 0.033(3) 0.021(2) 0.027(2) 0.003(2) -0.0011(19) 0.003(2)
C4B 0.032(3) 0.029(3) 0.033(2) -0.006(2) -0.002(2) -0.005(2)
C19 0.031(3) 0.018(2) 0.047(3) 0.005(2) -0.008(2) 0.001(2)
C20 0.034(3) 0.018(2) 0.045(3) 0.000(2) 0.005(2) -0.001(2)
C22 0.046(3) 0.030(3) 0.022(2) 0.002(2) 0.000(2) -0.003(3)
C14 0.028(3) 0.019(2) 0.023(2) 0.0012(19) -0.0016(18) 0.000(2)
C13B 0.028(3) 0.022(2) 0.024(2) 0.003(2) -0.0011(18) 0.000(2)
C23B 0.036(3) 0.027(3) 0.037(3) 0.003(2) 0.004(2) -0.004(2)
C20B 0.038(3) 0.035(3) 0.023(2) -0.003(2) -0.001(2) 0.002(2)
C11B 0.030(3) 0.024(3) 0.026(2) 0.001(2) 0.0042(19) 0.003(2)
C18B 0.038(3) 0.027(3) 0.031(2) -0.006(2) 0.003(2) -0.008(2)
C14B 0.032(3) 0.021(2) 0.026(2) 0.000(2) 0.0007(19) -0.003(2)
C15 0.025(2) 0.019(2) 0.026(2) 0.0018(19) -0.0001(18) 0.000(2)
C3B 0.031(3) 0.036(3) 0.028(2) -0.003(2) -0.007(2) 0.003(2)
C22B 0.038(3) 0.020(3) 0.046(3) -0.002(2) -0.003(2) 0.004(2)
C5 0.034(3) 0.026(3) 0.030(2) 0.001(2) -0.002(2) 0.000(2)
C19B 0.035(3) 0.033(3) 0.028(2) -0.007(2) 0.000(2) -0.009(2)
C5B 0.044(3) 0.025(3) 0.038(3) -0.002(2) -0.004(2) -0.001(2)

loop_
_atom_type_symbol
_atom_type_description
_atom_type_scat_dispersion_real
_atom_type_scat_dispersion_imag
_atom_type_scat_source
C C 0.0181 0.0091 'International Tables Vol C Tables 4.2.6.8 and 6.1.1.4'
H H 0.0000 0.0000 'International Tables Vol C Tables 4.2.6.8 and 6.1.1.4'
N N 0.0311 0.0180 'International Tables Vol C Tables 4.2.6.8 and 6.1.1.4'
O O 0.0492 0.0322 'International Tables Vol C Tables 4.2.6.8 and 6.1.1.4'

loop_
_geom_angle_atom_site_label_1
_geom_angle_atom_site_label_2
_geom_angle_atom_site_label_3
_geom_angle
_geom_angle_site_symmetry_1
_geom_angle_site_symmetry_3
_geom_angle_publ_flag
C7 O1 C10 106.1(4) . . ?
C7B O1B C10B 105.5(4) . . ?
C13 O3 C12 104.2(3) . . ?
C12B O3B C13B 105.0(4) . . ?
C17B N1B C14B 111.1(4) . . ?
C17B N1B C22B 124.6(4) . . ?
C14B N1B C22B 124.3(4) . . ?
C17 N1 C22 124.1(4) . . ?
C17 N1 C15 111.7(4) . . ?
C22 N1 C15 123.9(4) . . ?
C7 C8 H8 126.9 . . ?
C7 C8 C9 106.1(4) . . ?
C9 C8 H8 126.9 . . ?
O1B C7B C8B 111.3(5) . . ?
O1B C7B C1B 115.8(4) . . ?
C8B C7B C1B 132.9(5) . . ?
C7B C8B H8B 127.3 . . ?
C7B C8B C9B 105.4(5) . . ?
C9B C8B H8B 127.3 . . ?
O1 C7 C8 111.0(4) . . ?
O1 C7 C1 116.4(4) . . ?
C8 C7 C1 132.6(5) . . ?
O1 C10 C9 110.7(4) . . ?
O1 C10 C11 125.1(4) . . ?
C9 C10 C11 123.8(4) . . ?
C17 C16 C14 109.7(4) . . ?
C21 C16 C17 120.5(5) . . ?
C21 C16 C14 129.7(4) . . ?
C8 C9 C13 136.2(5) . . ?
C10 C9 C8 106.1(4) . . ?
C10 C9 C13 117.6(4) . . ?
C2 C1 C7 120.0(4) . . ?
C6 C1 C7 120.5(5) . . ?
C6 C1 C2 119.5(5) . . ?
C1 C2 H2 120.0 . . ?
C3 C2 C1 120.1(5) . . ?
C3 C2 H2 120.0 . . ?
C8B C9B C13B 134.9(4) . . ?
C10B C9B C8B 106.9(5) . . ?
C10B C9B C13B 118.1(5) . . ?
N1 C17 C16 109.8(4) . . ?
N1 C17 C18 129.3(4) . . ?
C18 C17 C16 120.9(5) . . ?
C16 C21 H21 120.4 . . ?
C16 C21 C20 119.2(5) . . ?
C20 C21 H21 120.4 . . ?
O1B C10B C11B 124.1(4) . . ?
C9B C10B O1B 110.9(4) . . ?
C9B C10B C11B 124.7(5) . . ?
C16B C21B H21B 120.3 . . ?
C16B C21B C20B 119.5(5) . . ?
C20B C21B H21B 120.3 . . ?
C3 C4 H4 120.1 . . ?
C3 C4 C5 119.8(5) . . ?
C5 C4 H4 120.1 . . ?
C1 C6 H6 120.0 . . ?
C5 C6 C1 120.0(5) . . ?
C5 C6 H6 120.0 . . ?
C16B C15B H15B 112.4 . . ?
C16B C15B C13B 113.2(4) . . ?
C16B C15B C14B 102.7(4) . . ?
C13B C15B H15B 112.4 . . ?
C13B C15B C14B 103.1(4) . . ?
C14B C15B H15B 112.4 . . ?
O3 C13 C9 107.9(4) . . ?
O3 C13 H13 111.3 . . ?
O3 C13 C14 103.5(4) . . ?
C9 C13 H13 111.3 . . ?
C9 C13 C14 111.2(4) . . ?
C14 C13 H13 111.3 . . ?
H23A C23 H23B 109.5 . . ?
H23A C23 H23C 109.5 . . ?
H23B C23 H23C 109.5 . . ?
C12 C23 H23A 109.5 . . ?
C12 C23 H23B 109.5 . . ?
C12 C23 H23C 109.5 . . ?
N1B C17B C16B 110.8(5) . . ?
N1B C17B C18B 128.2(5) . . ?
C16B C17B C18B 121.0(5) . . ?
C2 C3 H3 119.9 . . ?
C4 C3 C2 120.2(5) . . ?
C4 C3 H3 119.9 . . ?
O3 C12 C23 108.0(4) . . ?
O3 C12 C11 107.9(4) . . ?
O3 C12 C15 104.0(4) . . ?
C23 C12 C11 110.6(4) . . ?
C23 C12 C15 116.1(4) . . ?
C11 C12 C15 109.7(4) . . ?
C17 C18 H18 121.3 . . ?
C19 C18 C17 117.5(5) . . ?
C19 C18 H18 121.3 . . ?
C1B C6B H6B 119.5 . . ?
C5B C6B H6B 119.5 . . ?
C5B C6B C1B 120.9(5) . . ?
O2 C11 C10 125.5(5) . . ?
O2 C11 C12 123.3(4) . . ?
C10 C11 C12 111.1(4) . . ?
C1B C2B H2B 119.8 . . ?
C3B C2B H2B 119.8 . . ?
C3B C2B C1B 120.3(5) . . ?
C6B C1B C7B 119.9(5) . . ?
C2B C1B C7B 121.0(5) . . ?
C2B C1B C6B 119.1(5) . . ?
C21B C16B C15B 130.6(5) . . ?
C21B C16B C17B 120.4(5) . . ?
C17B C16B C15B 109.0(5) . . ?
O3B C12B C23B 108.1(4) . . ?
O3B C12B C11B 108.5(4) . . ?
O3B C12B C14B 103.8(4) . . ?
C23B C12B C11B 110.5(4) . . ?
C23B C12B C14B 115.3(4) . . ?
C11B C12B C14B 110.4(4) . . ?
C3B C4B H4B 120.1 . . ?
C5B C4B H4B 120.1 . . ?
C5B C4B C3B 119.9(5) . . ?
C18 C19 H19 119.0 . . ?
C18 C19 C20 122.1(5) . . ?
C20 C19 H19 119.0 . . ?
C21 C20 C19 119.7(5) . . ?
C21 C20 H20 120.1 . . ?
C19 C20 H20 120.1 . . ?
N1 C22 H22A 109.5 . . ?
N1 C22 H22B 109.5 . . ?
N1 C22 H22C 109.5 . . ?
H22A C22 H22B 109.5 . . ?
H22A C22 H22C 109.5 . . ?
H22B C22 H22C 109.5 . . ?
C16 C14 C13 112.6(4) . . ?
C16 C14 H14 112.5 . . ?
C16 C14 C15 102.7(4) . . ?
C13 C14 H14 112.5 . . ?
C13 C14 C15 103.2(4) . . ?
C15 C14 H14 112.5 . . ?
O3B C13B C9B 107.1(4) . . ?
O3B C13B C15B 102.3(4) . . ?
O3B C13B H13B 111.9 . . ?
C9B C13B C15B 111.2(4) . . ?
C9B C13B H13B 111.9 . . ?
C15B C13B H13B 111.9 . . ?
C12B C23B H23D 109.5 . . ?
C12B C23B H23E 109.5 . . ?
C12B C23B H23F 109.5 . . ?
H23D C23B H23E 109.5 . . ?
H23D C23B H23F 109.5 . . ?
H23E C23B H23F 109.5 . . ?
C21B C20B H20B 120.2 . . ?
C21B C20B C19B 119.7(5) . . ?
C19B C20B H20B 120.2 . . ?
O2B C11B C10B 126.2(5) . . ?
O2B C11B C12B 123.8(5) . . ?
C10B C11B C12B 109.9(4) . . ?
C17B C18B H18B 121.1 . . ?
C19B C18B C17B 117.8(5) . . ?
C19B C18B H18B 121.1 . . ?
N1B C14B C15B 104.6(4) . . ?
N1B C14B C12B 114.0(4) . . ?
N1B C14B H14B 111.5 . . ?
C15B C14B C12B 103.1(4) . . ?
C15B C14B H14B 111.5 . . ?
C12B C14B H14B 111.5 . . ?
N1 C15 C12 113.6(4) . . ?
N1 C15 C14 104.5(4) . . ?
N1 C15 H15 111.7 . . ?
C12 C15 H15 111.7 . . ?
C14 C15 C12 102.9(4) . . ?
C14 C15 H15 111.7 . . ?
C2B C3B C4B 120.0(5) . . ?
C2B C3B H3B 120.0 . . ?
C4B C3B H3B 120.0 . . ?
N1B C22B H22D 109.5 . . ?
N1B C22B H22E 109.5 . . ?
N1B C22B H22F 109.5 . . ?
H22D C22B H22E 109.5 . . ?
H22D C22B H22F 109.5 . . ?
H22E C22B H22F 109.5 . . ?
C4 C5 H5 119.8 . . ?
C6 C5 C4 120.4(5) . . ?
C6 C5 H5 119.8 . . ?
C20B C19B H19B 119.2 . . ?
C18B C19B C20B 121.5(5) . . ?
C18B C19B H19B 119.2 . . ?
C6B C5B C4B 119.8(6) . . ?
C6B C5B H5B 120.1 . . ?
C4B C5B H5B 120.1 . . ?

loop_
_geom_bond_atom_site_label_1
_geom_bond_atom_site_label_2
_geom_bond_distance
_geom_bond_site_symmetry_2
_geom_bond_publ_flag
O1 C7 1.360(6) . ?
O1 C10 1.364(6) . ?
O1B C7B 1.364(6) . ?
O1B C10B 1.373(6) . ?
O2 C11 1.225(6) . ?
O3 C13 1.430(6) . ?
O3 C12 1.456(5) . ?
O3B C12B 1.441(6) . ?
O3B C13B 1.443(6) . ?
O2B C11B 1.218(6) . ?
N1B C17B 1.366(7) . ?
N1B C14B 1.444(7) . ?
N1B C22B 1.446(7) . ?
N1 C17 1.378(7) . ?
N1 C22 1.445(6) . ?
N1 C15 1.446(6) . ?
C8 H8 0.9300 . ?
C8 C7 1.365(7) . ?
C8 C9 1.419(6) . ?
C7B C8B 1.372(7) . ?
C7B C1B 1.472(7) . ?
C8B H8B 0.9300 . ?
C8B C9B 1.420(7) . ?
C7 C1 1.464(7) . ?
C10 C9 1.367(7) . ?
C10 C11 1.438(7) . ?
C16 C17 1.403(7) . ?
C16 C21 1.381(7) . ?
C16 C14 1.505(7) . ?
C9 C13 1.500(7) . ?
C1 C2 1.399(7) . ?
C1 C6 1.390(7) . ?
C2 H2 0.9300 . ?
C2 C3 1.393(7) . ?
C9B C10B 1.354(7) . ?
C9B C13B 1.508(7) . ?
C17 C18 1.394(7) . ?
C21 H21 0.9300 . ?
C21 C20 1.390(7) . ?
C10B C11B 1.446(7) . ?
C21B H21B 0.9300 . ?
C21B C16B 1.379(7) . ?
C21B C20B 1.396(7) . ?
C4 H4 0.9300 . ?
C4 C3 1.382(8) . ?
C4 C5 1.390(8) . ?
C6 H6 0.9300 . ?
C6 C5 1.389(7) . ?
C15B H15B 0.9800 . ?
C15B C16B 1.504(7) . ?
C15B C13B 1.543(7) . ?
C15B C14B 1.562(7) . ?
C13 H13 0.9800 . ?
C13 C14 1.530(6) . ?
C23 H23A 0.9600 . ?
C23 H23B 0.9600 . ?
C23 H23C 0.9600 . ?
C23 C12 1.511(7) . ?
C17B C16B 1.399(7) . ?
C17B C18B 1.401(7) . ?
C3 H3 0.9300 . ?
C12 C11 1.544(7) . ?
C12 C15 1.572(7) . ?
C18 H18 0.9300 . ?
C18 C19 1.388(8) . ?
C6B H6B 0.9300 . ?
C6B C1B 1.389(7) . ?
C6B C5B 1.381(8) . ?
C2B H2B 0.9300 . ?
C2B C1B 1.388(7) . ?
C2B C3B 1.385(8) . ?
C12B C23B 1.518(7) . ?
C12B C11B 1.540(7) . ?
C12B C14B 1.582(7) . ?
C4B H4B 0.9300 . ?
C4B C3B 1.393(8) . ?
C4B C5B 1.384(8) . ?
C19 H19 0.9300 . ?
C19 C20 1.394(7) . ?
C20 H20 0.9300 . ?
C22 H22A 0.9600 . ?
C22 H22B 0.9600 . ?
C22 H22C 0.9600 . ?
C14 H14 0.9800 . ?
C14 C15 1.563(6) . ?
C13B H13B 0.9800 . ?
C23B H23D 0.9600 . ?
C23B H23E 0.9600 . ?
C23B H23F 0.9600 . ?
C20B H20B 0.9300 . ?
C20B C19B 1.400(8) . ?
C18B H18B 0.9300 . ?
C18B C19B 1.388(8) . ?
C14B H14B 0.9800 . ?
C15 H15 0.9800 . ?
C3B H3B 0.9300 . ?
C22B H22D 0.9600 . ?
C22B H22E 0.9600 . ?
C22B H22F 0.9600 . ?
C5 H5 0.9300 . ?
C19B H19B 0.9300 . ?
C5B H5B 0.9300 . ?
